data_7029046
loop_
_publ_author_name
'Metre, Ramesh K.'
'Mohapatra, Chandrajeet'
'Sahoo, Dipankar'
'Chandrasekhar, Vadapalli'

_publ_section_title
;
 Assembly of hexa- and trinuclear monoorganostannoxanes: hemi-labile
 nature of intramolecular N\\rightarrow Sn coordination in RSnCl3 (R =
 2-phenylazophenyl).
;
_journal_issue 8
_journal_name_full 'Dalton transactions (Cambridge, England : 2003)'
_journal_page_first 3364
_journal_page_last 3371
_journal_paper_doi 10.1039/c3dt53050g
_journal_volume 43
_journal_year 2014
_chemical_formula_moiety 'C96 H70 N16 O32 P4 Sn6, 2(C4 H8 O)'
_chemical_formula_sum 'C104 H86 N16 O34 P4 Sn6'
_chemical_formula_weight 2940.03
_chemical_name_systematic
; 
 ? 
;
_space_group_IT_number 2
_symmetry_cell_setting triclinic
_symmetry_space_group_name_Hall '-P 1'
_symmetry_space_group_name_H-M 'P -1'
_atom_sites_solution_hydrogens geom
_atom_sites_solution_primary direct
_atom_sites_solution_secondary difmap
_audit_creation_method SHELXL-97
_cell_angle_alpha 105.986(5)
_cell_angle_beta 100.340(5)
_cell_angle_gamma 94.817(5)
_cell_formula_units_Z 1
_cell_length_a 13.185(5)
_cell_length_b 14.386(5)
_cell_length_c 16.439(5)
_cell_measurement_temperature 293(2)
_cell_volume 2919.4(17)
_computing_structure_refinement 'SHELXL-97 (Sheldrick, 1997)'
_computing_structure_solution 'SHELXS-97 (Sheldrick, 1990)'
_diffrn_ambient_temperature 293(2)
_diffrn_measured_fraction_theta_full 0.984
_diffrn_measured_fraction_theta_max 0.984
_diffrn_radiation_monochromator graphite
_diffrn_radiation_source 'fine-focus sealed tube'
_diffrn_radiation_type MoK\a
_diffrn_radiation_wavelength 0.71069
_diffrn_reflns_av_R_equivalents 0.0583
_diffrn_reflns_av_sigmaI/netI 0.1388
_diffrn_reflns_limit_h_max 13
_diffrn_reflns_limit_h_min -15
_diffrn_reflns_limit_k_max 17
_diffrn_reflns_limit_k_min -17
_diffrn_reflns_limit_l_max 19
_diffrn_reflns_limit_l_min -19
_diffrn_reflns_number 15833
_diffrn_reflns_theta_full 25.50
_diffrn_reflns_theta_max 25.50
_diffrn_reflns_theta_min 2.25
_exptl_absorpt_coefficient_mu 1.403
_exptl_absorpt_correction_T_max 0.799
_exptl_absorpt_correction_T_min 0.777
_exptl_absorpt_correction_type empirical
_exptl_absorpt_process_details sadabs
_exptl_crystal_colour yellow
_exptl_crystal_density_diffrn 1.672
_exptl_crystal_density_method 'not measured'
_exptl_crystal_description block
_exptl_crystal_F_000 1770
_exptl_crystal_size_max 0.18
_exptl_crystal_size_mid 0.16
_exptl_crystal_size_min 0.16
_platon_squeeze_details
;
;
_refine_diff_density_max 2.143
_refine_diff_density_min -1.095
_refine_diff_density_rms 0.206
_refine_ls_extinction_method none
_refine_ls_goodness_of_fit_ref 0.966
_refine_ls_hydrogen_treatment constr
_refine_ls_matrix_type full
_refine_ls_number_parameters 739
_refine_ls_number_reflns 10694
_refine_ls_number_restraints 0
_refine_ls_restrained_S_all 0.966
_refine_ls_R_factor_all 0.1369
_refine_ls_R_factor_gt 0.0795
_refine_ls_shift/su_max 0.001
_refine_ls_shift/su_mean 0.000
_refine_ls_structure_factor_coef Fsqd
_refine_ls_weighting_details 'calc w=1/[\s^2^(Fo^2^)+(0.1107P)^2^+0.0000P] where P=(Fo^2^+2Fc^2^)/3'
_refine_ls_weighting_scheme calc
_refine_ls_wR_factor_gt 0.1834
_refine_ls_wR_factor_ref 0.2162
_reflns_number_gt 6259
_reflns_number_total 10694
_reflns_threshold_expression >2sigma(I)
_cod_data_source_file c3dt53050g.txt
_cod_data_source_block 3
_cod_original_formula_sum 'C104 H86 N16 O34 P4 Sn6 '
_cod_database_code 7029046

loop_
_symmetry_equiv_pos_as_xyz
'x, y, z'
'-x, -y, -z'

loop_
_atom_site_label
_atom_site_type_symbol
_atom_site_fract_x
_atom_site_fract_y
_atom_site_fract_z
_atom_site_U_iso_or_equiv
_atom_site_adp_type
_atom_site_occupancy
_atom_site_symmetry_multiplicity
_atom_site_calc_flag
_atom_site_refinement_flags
Sn1 Sn 0.95842(7) 0.30860(5) 0.50302(5) 0.0272(2) Uani 1 1 d .
Sn3 Sn 1.03650(6) 0.42099(5) 0.33579(5) 0.0268(2) Uani 1 1 d .
Sn2 Sn 0.79492(7) 0.35853(6) 0.35019(5) 0.0280(2) Uani 1 1 d .
P2 P 0.9435(3) 0.1986(2) 0.3040(2) 0.0295(7) Uani 1 1 d .
P1 P 1.2003(3) 0.4101(2) 0.5110(2) 0.0286(7) Uani 1 1 d .
O8 O 1.3033(6) 0.3607(5) 0.5220(5) 0.0329(19) Uani 1 1 d .
O4 O 0.9459(7) 0.0901(6) 0.2463(5) 0.036(2) Uani 1 1 d .
O3 O 0.8340(7) 0.2251(5) 0.2822(5) 0.036(2) Uani 1 1 d .
O6 O 1.1718(6) 0.4126(5) 0.4186(5) 0.0289(19) Uani 1 1 d .
O1 O 1.0234(6) 0.2680(5) 0.2840(5) 0.0295(19) Uani 1 1 d .
O2 O 0.9716(6) 0.1927(5) 0.3952(5) 0.0306(19) Uani 1 1 d .
O9 O 0.9465(5) 0.3930(5) 0.4203(5) 0.0232(17) Uani 1 1 d .
O7 O 1.2358(6) 0.5084(5) 0.5760(5) 0.0309(19) Uani 1 1 d .
O12 O 1.0563(6) 0.5726(5) 0.3981(5) 0.0277(18) Uani 1 1 d .
C1 C 0.9569(9) 0.2102(8) 0.5791(7) 0.029(3) Uani 1 1 d .
O11 O 0.8807(5) 0.4203(5) 0.2794(5) 0.0242(17) Uani 1 1 d .
N3 N 0.9735(8) 0.5436(7) 0.1996(6) 0.033(2) Uani 1 1 d .
O5 O 1.1175(6) 0.3480(5) 0.5351(5) 0.0301(19) Uani 1 1 d .
N2 N 0.7404(8) 0.2713(7) 0.6716(6) 0.034(2) Uani 1 1 d .
O13 O 0.6784(8) 0.1203(6) 0.4054(6) 0.052(3) Uani 1 1 d .
N5 N 0.6711(8) 0.2987(7) 0.1530(6) 0.036(2) Uani 1 1 d .
C3 C 1.0190(10) 0.0715(8) 0.6183(8) 0.036(3) Uani 1 1 d .
H3 H 1.0623 0.0233 0.6131 0.043 Uiso 1 1 calc R
O14 O 1.3476(9) -0.0381(8) 0.2734(8) 0.069(3) Uani 1 1 d .
C42 C 1.2477(10) 0.2104(9) 0.4042(8) 0.035(3) Uani 1 1 d .
H42 H 1.1876 0.2331 0.3831 0.042 Uiso 1 1 calc R
O10 O 0.7974(7) 0.2956(5) 0.4511(5) 0.037(2) Uani 1 1 d .
N4 N 0.9541(8) 0.6047(7) 0.1612(7) 0.035(2) Uani 1 1 d .
C12 C 0.6665(10) 0.4001(9) 0.6187(8) 0.036(3) Uani 1 1 d .
H12 H 0.7103 0.3973 0.5799 0.043 Uiso 1 1 calc R
C6 C 0.8879(8) 0.2127(8) 0.6362(7) 0.025(3) Uani 1 1 d .
C25 C 1.1069(9) 0.4396(8) 0.2318(7) 0.030(3) Uani 1 1 d .
C5 C 0.8819(10) 0.1437(9) 0.6809(8) 0.035(3) Uani 1 1 d .
H5 H 0.8332 0.1434 0.7155 0.042 Uiso 1 1 calc R
N6 N 0.6426(10) 0.2600(9) 0.0732(7) 0.055(3) Uani 1 1 d .
O17 O 0.8191(10) -0.1553(9) -0.1415(7) 0.085(4) Uani 1 1 d .
C46 C 0.8669(11) -0.0259(11) -0.0174(9) 0.050(4) Uani 1 1 d .
O15 O 1.4471(9) -0.0448(8) 0.3898(8) 0.070(3) Uani 1 1 d .
C18 C 0.5967(10) 0.2915(9) 0.2037(9) 0.038(3) Uani 1 1 d .
C14 C 0.5664(9) 0.3115(9) 0.3458(9) 0.036(3) Uani 1 1 d .
H14 H 0.5910 0.3268 0.4052 0.044 Uiso 1 1 calc R
C50 C 0.6960(13) -0.0474(10) 0.3731(10) 0.059(4) Uani 1 1 d .
H50A H 0.7490 -0.0890 0.3801 0.071 Uiso 1 1 calc R
H50B H 0.6286 -0.0819 0.3708 0.071 Uiso 1 1 calc R
C15 C 0.4618(13) 0.2809(10) 0.3103(10) 0.057(4) Uani 1 1 d .
H15 H 0.4150 0.2786 0.3461 0.068 Uiso 1 1 calc R
C19 C 0.7216(11) 0.2639(9) 0.0238(9) 0.039(3) Uani 1 1 d .
C34 C 0.6897(12) 0.7314(10) 0.2057(10) 0.050(4) Uani 1 1 d .
H34 H 0.6287 0.7577 0.2127 0.060 Uiso 1 1 calc R
C8 C 0.6078(14) 0.3463(11) 0.7293(9) 0.063(5) Uani 1 1 d .
H8 H 0.6118 0.3058 0.7648 0.075 Uiso 1 1 calc R
C31 C 0.8627(10) 0.6486(9) 0.1817(9) 0.040(3) Uani 1 1 d .
C29 C 1.1129(11) 0.5065(10) 0.1140(8) 0.043(3) Uani 1 1 d .
H29 H 1.0853 0.5421 0.0780 0.051 Uiso 1 1 calc R
C26 C 1.1875(9) 0.3958(9) 0.2154(7) 0.035(3) Uani 1 1 d .
H26 H 1.2127 0.3566 0.2487 0.041 Uiso 1 1 calc R
C41 C 1.2696(10) 0.1202(9) 0.3606(9) 0.038(3) Uani 1 1 d .
H41 H 1.2260 0.0815 0.3094 0.045 Uiso 1 1 calc R
C30 C 1.0658(10) 0.4990(9) 0.1805(7) 0.033(3) Uani 1 1 d .
C9 C 0.5369(11) 0.4098(11) 0.7342(9) 0.051(4) Uani 1 1 d .
H9 H 0.4942 0.4136 0.7740 0.061 Uiso 1 1 calc R
C37 C 1.3142(10) 0.2658(9) 0.4780(8) 0.032(3) Uani 1 1 d .
C17 C 0.4952(11) 0.2594(10) 0.1672(9) 0.050(4) Uani 1 1 d .
H17A H 0.4722 0.2419 0.1074 0.060 Uiso 1 1 calc R
C39 C 1.4286(13) 0.1424(10) 0.4704(9) 0.051(4) Uani 1 1 d .
H39 H 1.4894 0.1201 0.4909 0.061 Uiso 1 1 calc R
C36 C 0.8235(10) 0.6496(9) 0.2546(8) 0.040(3) Uani 1 1 d .
H36 H 0.8575 0.6230 0.2956 0.048 Uiso 1 1 calc R
C32 C 0.8187(13) 0.6940(11) 0.1229(11) 0.062(4) Uani 1 1 d .
H32 H 0.8473 0.6968 0.0757 0.074 Uiso 1 1 calc R
C49 C 0.7204(12) 0.0486(11) 0.4444(11) 0.064(5) Uani 1 1 d .
H49A H 0.6881 0.0445 0.4921 0.077 Uiso 1 1 calc R
H49B H 0.7951 0.0661 0.4660 0.077 Uiso 1 1 calc R
C11 C 0.5910(9) 0.4655(10) 0.6239(9) 0.043(3) Uani 1 1 d .
H11 H 0.5848 0.5060 0.5884 0.051 Uiso 1 1 calc R
C43 C 0.9181(12) 0.0546(10) 0.1595(9) 0.047(4) Uani 1 1 d .
C45 C 0.8675(12) -0.0853(11) 0.0366(10) 0.059(4) Uani 1 1 d .
H45 H 0.8480 -0.1524 0.0136 0.071 Uiso 1 1 calc R
O16 O 0.8441(11) -0.0123(10) -0.1561(8) 0.082(4) Uani 1 1 d .
C27 C 1.2372(11) 0.4065(10) 0.1484(8) 0.048(4) Uani 1 1 d .
H27 H 1.2948 0.3761 0.1370 0.058 Uiso 1 1 calc R
C21 C 0.7577(17) 0.2294(12) -0.1164(11) 0.073(5) Uani 1 1 d .
H21 H 0.7344 0.2039 -0.1760 0.087 Uiso 1 1 calc R
C35 C 0.7352(12) 0.6897(10) 0.2662(10) 0.051(4) Uani 1 1 d .
H35 H 0.7065 0.6888 0.3138 0.061 Uiso 1 1 calc R
C38 C 1.4008(11) 0.2348(10) 0.5142(9) 0.044(4) Uani 1 1 d .
H38 H 1.4418 0.2730 0.5669 0.052 Uiso 1 1 calc R
C13 C 0.6341(9) 0.3193(8) 0.2924(7) 0.028(3) Uani 1 1 d .
C16 C 0.4260(12) 0.2531(10) 0.2201(12) 0.062(4) Uani 1 1 d .
H16 H 0.3559 0.2305 0.1959 0.074 Uiso 1 1 calc R
C10 C 0.5281(12) 0.4680(10) 0.6814(9) 0.052(4) Uani 1 1 d .
H10 H 0.4782 0.5101 0.6846 0.063 Uiso 1 1 calc R
C40 C 1.3592(15) 0.0899(9) 0.3965(9) 0.058(5) Uani 1 1 d .
C47 C 0.8878(14) 0.0694(12) 0.0161(10) 0.070(5) Uani 1 1 d .
H47 H 0.8860 0.1088 -0.0204 0.084 Uiso 1 1 calc R
C33 C 0.7283(14) 0.7360(11) 0.1380(11) 0.064(5) Uani 1 1 d .
H33 H 0.6958 0.7671 0.1000 0.077 Uiso 1 1 calc R
C20 C 0.6892(12) 0.2300(11) -0.0626(9) 0.052(4) Uani 1 1 d .
H20 H 0.6191 0.2066 -0.0864 0.063 Uiso 1 1 calc R
C7 C 0.6739(10) 0.3406(9) 0.6726(8) 0.034(3) Uani 1 1 d .
C28 C 1.1939(12) 0.4660(10) 0.0999(9) 0.049(4) Uani 1 1 d .
H28 H 1.2251 0.4764 0.0561 0.059 Uiso 1 1 calc R
C2 C 1.0227(10) 0.1408(8) 0.5714(7) 0.034(3) Uani 1 1 d .
H2 H 1.0699 0.1391 0.5354 0.041 Uiso 1 1 calc R
N8 N 0.8395(11) -0.0650(11) -0.1091(9) 0.070(4) Uani 1 1 d .
C23 C 0.8943(14) 0.3071(11) 0.0055(9) 0.066(5) Uani 1 1 d .
H23 H 0.9643 0.3308 0.0293 0.079 Uiso 1 1 calc R
N7 N 1.3857(10) -0.0062(8) 0.3498(9) 0.051(3) Uani 1 1 d .
C4 C 0.9471(12) 0.0789(9) 0.6729(9) 0.047(4) Uani 1 1 d .
H4 H 0.9456 0.0352 0.7053 0.057 Uiso 1 1 calc R
C44 C 0.8964(12) -0.0442(11) 0.1213(11) 0.062(4) Uani 1 1 d .
H44 H 0.9022 -0.0848 0.1568 0.074 Uiso 1 1 calc R
C24 C 0.8171(14) 0.3120(12) 0.0598(9) 0.067(5) Uani 1 1 d .
H24 H 0.8343 0.3479 0.1181 0.081 Uiso 1 1 calc R
C52 C 0.6425(16) 0.0746(11) 0.3118(10) 0.080(6) Uani 1 1 d .
H52A H 0.6636 0.1174 0.2795 0.096 Uiso 1 1 calc R
H52B H 0.5674 0.0574 0.2961 0.096 Uiso 1 1 calc R
C22 C 0.8587(15) 0.2657(11) -0.0828(10) 0.067(5) Uani 1 1 d .
H22 H 0.9052 0.2630 -0.1194 0.080 Uiso 1 1 calc R
C51 C 0.6960(15) -0.0145(11) 0.2961(12) 0.079(6) Uani 1 1 d .
H51A H 0.6584 -0.0646 0.2443 0.094 Uiso 1 1 calc R
H51B H 0.7666 0.0012 0.2898 0.094 Uiso 1 1 calc R
C48 C 0.9128(13) 0.1127(12) 0.1060(9) 0.065(5) Uani 1 1 d .
H48 H 0.9257 0.1803 0.1290 0.078 Uiso 1 1 calc R
N1 N 0.8190(8) 0.2856(6) 0.6411(6) 0.030(2) Uani 1 1 d .

loop_
_atom_site_aniso_label
_atom_site_aniso_U_11
_atom_site_aniso_U_22
_atom_site_aniso_U_33
_atom_site_aniso_U_23
_atom_site_aniso_U_13
_atom_site_aniso_U_12
Sn1 0.0350(5) 0.0255(4) 0.0280(4) 0.0142(3) 0.0167(4) -0.0005(3)
Sn3 0.0318(5) 0.0268(4) 0.0282(4) 0.0132(3) 0.0170(4) -0.0008(3)
Sn2 0.0327(5) 0.0269(4) 0.0299(4) 0.0136(3) 0.0155(4) -0.0012(3)
P2 0.036(2) 0.0275(15) 0.0326(17) 0.0144(13) 0.0194(15) 0.0024(13)
P1 0.0296(19) 0.0290(15) 0.0293(17) 0.0102(13) 0.0114(15) -0.0009(13)
O8 0.038(5) 0.030(4) 0.033(5) 0.009(4) 0.013(4) 0.002(4)
O4 0.053(6) 0.030(4) 0.029(4) 0.011(4) 0.019(4) -0.003(4)
O3 0.051(6) 0.030(4) 0.029(4) 0.014(4) 0.017(4) -0.011(4)
O6 0.036(5) 0.028(4) 0.032(4) 0.019(3) 0.015(4) 0.000(4)
O1 0.038(5) 0.024(4) 0.033(4) 0.011(3) 0.023(4) 0.002(3)
O2 0.039(5) 0.029(4) 0.029(4) 0.014(3) 0.013(4) 0.000(4)
O9 0.015(4) 0.028(4) 0.035(4) 0.017(3) 0.013(4) 0.005(3)
O7 0.024(5) 0.033(4) 0.039(5) 0.012(4) 0.010(4) 0.007(3)
O12 0.042(5) 0.023(4) 0.025(4) 0.015(3) 0.017(4) -0.005(3)
C1 0.029(7) 0.037(6) 0.030(6) 0.023(5) 0.012(6) 0.003(5)
O11 0.015(4) 0.031(4) 0.039(4) 0.017(3) 0.021(4) 0.010(3)
N3 0.035(6) 0.033(5) 0.041(6) 0.018(5) 0.021(5) 0.006(5)
O5 0.023(5) 0.033(4) 0.048(5) 0.026(4) 0.019(4) 0.005(3)
N2 0.041(7) 0.042(6) 0.029(5) 0.023(5) 0.014(5) -0.002(5)
O13 0.063(7) 0.036(5) 0.064(7) 0.024(5) 0.018(6) -0.003(5)
N5 0.042(7) 0.041(6) 0.026(6) 0.018(5) 0.003(5) 0.000(5)
C3 0.036(8) 0.033(7) 0.051(8) 0.024(6) 0.020(7) 0.011(6)
O14 0.067(8) 0.064(7) 0.065(8) 0.000(6) 0.015(7) 0.012(6)
C42 0.024(7) 0.047(7) 0.041(8) 0.026(6) 0.009(6) 0.003(6)
O10 0.056(6) 0.027(4) 0.034(5) 0.018(4) 0.014(4) -0.003(4)
N4 0.028(6) 0.043(6) 0.051(7) 0.033(5) 0.021(5) 0.013(5)
C12 0.033(8) 0.048(8) 0.034(7) 0.020(6) 0.011(6) 0.004(6)
C6 0.014(6) 0.026(6) 0.040(7) 0.012(5) 0.015(5) 0.005(5)
C25 0.031(7) 0.031(6) 0.024(6) -0.003(5) 0.013(6) 0.008(5)
C5 0.035(8) 0.040(7) 0.043(7) 0.022(6) 0.023(6) 0.009(6)
N6 0.066(9) 0.071(8) 0.024(6) 0.016(6) 0.008(6) -0.014(7)
O17 0.097(10) 0.069(8) 0.066(8) -0.014(6) 0.027(7) -0.019(7)
C46 0.041(9) 0.052(9) 0.051(9) 0.000(7) 0.020(8) 0.012(7)
O15 0.072(9) 0.057(7) 0.092(9) 0.037(7) 0.019(7) 0.019(6)
C18 0.032(8) 0.035(7) 0.047(8) 0.011(6) 0.012(7) -0.005(6)
C14 0.014(7) 0.046(7) 0.058(9) 0.029(7) 0.012(6) 0.000(5)
C50 0.060(11) 0.036(8) 0.085(12) 0.015(8) 0.024(9) 0.014(7)
C15 0.078(12) 0.044(8) 0.050(9) 0.022(7) 0.015(9) -0.017(8)
C19 0.040(9) 0.040(7) 0.043(8) 0.010(6) 0.019(7) 0.018(6)
C34 0.051(10) 0.052(9) 0.068(10) 0.035(8) 0.031(8) 0.015(7)
C8 0.098(14) 0.054(9) 0.033(8) 0.018(7) 0.015(9) -0.024(9)
C31 0.038(8) 0.042(7) 0.055(8) 0.031(7) 0.021(7) 0.012(6)
C29 0.051(9) 0.048(8) 0.035(7) 0.017(6) 0.023(7) -0.007(7)
C26 0.032(8) 0.040(7) 0.027(6) 0.005(5) 0.006(6) -0.005(6)
C41 0.037(8) 0.028(6) 0.051(8) 0.013(6) 0.013(7) 0.011(6)
C30 0.037(8) 0.037(7) 0.025(6) 0.011(5) 0.008(6) -0.008(6)
C9 0.043(9) 0.063(10) 0.052(9) 0.014(8) 0.027(8) 0.008(7)
C37 0.031(7) 0.051(8) 0.031(7) 0.023(6) 0.024(6) 0.017(6)
C17 0.045(10) 0.062(9) 0.045(9) 0.022(7) 0.005(8) 0.004(7)
C39 0.075(11) 0.037(8) 0.046(9) 0.024(7) 0.014(8) -0.002(7)
C36 0.045(9) 0.045(8) 0.044(8) 0.028(6) 0.023(7) 0.004(6)
C32 0.065(12) 0.068(10) 0.070(11) 0.038(9) 0.033(9) 0.002(9)
C49 0.046(10) 0.055(10) 0.092(13) 0.019(9) 0.018(9) 0.006(8)
C11 0.023(7) 0.052(8) 0.065(9) 0.027(7) 0.022(7) 0.016(6)
C43 0.062(10) 0.040(8) 0.046(8) 0.019(7) 0.027(8) -0.005(7)
C45 0.059(11) 0.048(9) 0.068(11) 0.000(8) 0.034(9) 0.009(8)
O16 0.098(11) 0.089(10) 0.067(8) 0.022(7) 0.022(8) 0.043(8)
C27 0.055(10) 0.052(8) 0.042(8) 0.010(7) 0.030(7) 0.005(7)
C21 0.125(18) 0.053(10) 0.055(10) 0.029(8) 0.039(11) 0.007(11)
C35 0.055(10) 0.045(8) 0.055(9) 0.015(7) 0.019(8) -0.005(7)
C38 0.035(8) 0.059(9) 0.054(9) 0.024(7) 0.028(7) 0.036(7)
C13 0.022(7) 0.027(6) 0.033(7) 0.010(5) 0.003(5) 0.000(5)
C16 0.046(10) 0.048(9) 0.097(13) 0.028(9) 0.025(10) -0.015(7)
C10 0.062(11) 0.042(8) 0.057(9) 0.017(7) 0.019(8) 0.008(7)
C40 0.114(15) 0.024(7) 0.040(8) 0.014(6) 0.030(9) -0.007(8)
C47 0.101(15) 0.073(12) 0.041(9) 0.020(8) 0.032(10) 0.001(10)
C33 0.070(12) 0.054(10) 0.074(12) 0.039(9) 0.003(10) 0.003(8)
C20 0.049(10) 0.069(10) 0.050(9) 0.020(8) 0.023(8) 0.037(8)
C7 0.030(7) 0.037(7) 0.045(8) 0.018(6) 0.021(6) 0.014(6)
C28 0.055(10) 0.061(9) 0.041(8) 0.025(7) 0.023(8) -0.006(7)
C2 0.050(9) 0.029(6) 0.026(6) 0.014(5) 0.009(6) 0.001(6)
N8 0.059(10) 0.070(10) 0.060(10) -0.011(8) 0.010(8) 0.011(8)
C23 0.076(12) 0.068(11) 0.043(9) -0.001(8) 0.026(9) -0.021(9)
N7 0.052(9) 0.042(7) 0.070(9) 0.025(7) 0.033(8) 0.002(6)
C4 0.081(11) 0.027(6) 0.051(8) 0.026(6) 0.033(8) 0.008(7)
C44 0.057(11) 0.053(9) 0.076(12) 0.010(9) 0.025(9) 0.016(8)
C24 0.088(14) 0.074(11) 0.027(8) 0.006(7) 0.010(9) -0.015(10)
C52 0.133(17) 0.044(9) 0.051(10) 0.017(8) 0.009(11) -0.038(10)
C22 0.102(15) 0.045(9) 0.058(10) 0.003(7) 0.061(11) -0.010(9)
C51 0.116(16) 0.035(8) 0.102(14) 0.021(9) 0.064(13) 0.013(9)
C48 0.088(13) 0.055(9) 0.037(8) -0.003(7) 0.011(9) -0.015(9)
N1 0.035(6) 0.027(5) 0.031(5) 0.014(4) 0.015(5) -0.004(4)

loop_
_atom_type_symbol
_atom_type_description
_atom_type_scat_dispersion_real
_atom_type_scat_dispersion_imag
_atom_type_scat_source
C C 0.0033 0.0016 'International Tables Vol C Tables 4.2.6.8 and 6.1.1.4'
H H 0.0000 0.0000 'International Tables Vol C Tables 4.2.6.8 and 6.1.1.4'
N N 0.0061 0.0033 'International Tables Vol C Tables 4.2.6.8 and 6.1.1.4'
O O 0.0106 0.0060 'International Tables Vol C Tables 4.2.6.8 and 6.1.1.4'
P P 0.1023 0.0942 'International Tables Vol C Tables 4.2.6.8 and 6.1.1.4'
Sn Sn -0.6537 1.4246 'International Tables Vol C Tables 4.2.6.8 and 6.1.1.4'

loop_
_geom_angle_atom_site_label_1
_geom_angle_atom_site_label_2
_geom_angle_atom_site_label_3
_geom_angle
_geom_angle_site_symmetry_1
_geom_angle_site_symmetry_3
O9 Sn1 O5 90.1(3) . .
O9 Sn1 O12 89.5(3) . 2_766
O5 Sn1 O12 89.6(3) . 2_766
O9 Sn1 O10 74.6(3) . .
O5 Sn1 O10 164.6(3) . .
O12 Sn1 O10 88.9(3) 2_766 .
O9 Sn1 O2 86.3(3) . .
O5 Sn1 O2 90.8(3) . .
O12 Sn1 O2 175.9(3) 2_766 .
O10 Sn1 O2 89.6(3) . .
O9 Sn1 C1 173.7(4) . .
O5 Sn1 C1 95.1(4) . .
O12 Sn1 C1 94.1(4) 2_766 .
O10 Sn1 C1 100.3(4) . .
O2 Sn1 C1 90.0(4) . .
O6 Sn3 O9 91.2(3) . .
O6 Sn3 O11 163.8(3) . .
O9 Sn3 O11 72.6(3) . .
O6 Sn3 O1 86.9(3) . .
O9 Sn3 O1 86.2(3) . .
O11 Sn3 O1 91.6(3) . .
O6 Sn3 O12 88.7(3) . .
O9 Sn3 O12 91.4(3) . .
O11 Sn3 O12 91.9(3) . .
O1 Sn3 O12 174.9(3) . .
O6 Sn3 C25 97.3(4) . .
O9 Sn3 C25 170.5(4) . .
O11 Sn3 C25 98.8(4) . .
O1 Sn3 C25 90.0(3) . .
O12 Sn3 C25 93.1(3) . .
O9 Sn2 O11 73.4(3) . .
O9 Sn2 O7 88.5(3) . 2_766
O11 Sn2 O7 94.5(3) . 2_766
O9 Sn2 O10 74.7(3) . .
O11 Sn2 O10 147.0(3) . .
O7 Sn2 O10 93.0(3) 2_766 .
O9 Sn2 O3 88.0(3) . .
O11 Sn2 O3 85.8(3) . .
O7 Sn2 O3 176.3(3) 2_766 .
O10 Sn2 O3 84.8(3) . .
O9 Sn2 C13 172.6(4) . .
O11 Sn2 C13 113.9(4) . .
O7 Sn2 C13 89.6(4) 2_766 .
O10 Sn2 C13 98.2(4) . .
O3 Sn2 C13 93.6(4) . .
O2 P2 O3 112.5(5) . .
O2 P2 O1 112.8(5) . .
O3 P2 O1 110.5(4) . .
O2 P2 O4 103.3(4) . .
O3 P2 O4 108.9(5) . .
O1 P2 O4 108.5(4) . .
O7 P1 O6 114.1(5) . .
O7 P1 O5 113.3(5) . .
O6 P1 O5 112.9(5) . .
O7 P1 O8 100.9(4) . .
O6 P1 O8 108.3(4) . .
O5 P1 O8 106.2(4) . .
C37 O8 P1 125.9(8) . .
C43 O4 P2 127.0(8) . .
P2 O3 Sn2 121.0(5) . .
P1 O6 Sn3 135.6(5) . .
P2 O1 Sn3 121.8(4) . .
P2 O2 Sn1 121.7(4) . .
Sn1 O9 Sn2 105.8(3) . .
Sn1 O9 Sn3 133.6(3) . .
Sn2 O9 Sn3 105.8(3) . .
P1 O7 Sn2 151.2(5) . 2_766
Sn1 O12 Sn3 152.2(4) 2_766 .
C2 C1 C6 118.6(10) . .
C2 C1 Sn1 119.4(8) . .
C6 C1 Sn1 121.9(8) . .
Sn2 O11 Sn3 104.9(3) . .
N4 N3 C30 112.6(9) . .
P1 O5 Sn1 138.5(5) . .
N1 N2 C7 114.9(9) . .
C49 O13 C52 109.1(11) . .
N6 N5 C18 117.0(11) . .
C4 C3 C2 117.3(11) . .
C37 C42 C41 119.9(12) . .
Sn2 O10 Sn1 102.6(3) . .
N3 N4 C31 111.6(9) . .
C7 C12 C11 119.0(12) . .
C5 C6 C1 121.6(10) . .
C5 C6 N1 121.5(9) . .
C1 C6 N1 116.7(9) . .
C26 C25 C30 120.1(11) . .
C26 C25 Sn3 119.7(9) . .
C30 C25 Sn3 120.2(8) . .
C4 C5 C6 118.1(11) . .
N5 N6 C19 115.8(12) . .
C47 C46 C45 119.9(14) . .
C47 C46 N8 118.2(15) . .
C45 C46 N8 121.8(14) . .
C17 C18 C13 122.4(13) . .
C17 C18 N5 121.4(12) . .
C13 C18 N5 116.2(11) . .
C13 C14 C15 119.5(13) . .
C51 C50 C49 101.5(13) . .
C14 C15 C16 119.9(15) . .
C24 C19 C20 121.1(14) . .
C24 C19 N6 122.2(13) . .
C20 C19 N6 115.9(13) . .
C33 C34 C35 123.3(14) . .
C9 C8 C7 121.3(13) . .
C32 C31 C36 121.4(13) . .
C32 C31 N4 114.0(12) . .
C36 C31 N4 124.6(11) . .
C28 C29 C30 122.1(13) . .
C25 C26 C27 121.9(12) . .
C42 C41 C40 117.1(13) . .
C29 C30 C25 117.5(12) . .
C29 C30 N3 124.5(11) . .
C25 C30 N3 118.0(10) . .
C8 C9 C10 120.4(14) . .
C42 C37 C38 122.8(12) . .
C42 C37 O8 123.9(11) . .
C38 C37 O8 113.2(11) . .
C18 C17 C16 118.9(14) . .
C40 C39 C38 115.0(15) . .
C35 C36 C31 119.9(13) . .
C31 C32 C33 116.7(14) . .
O13 C49 C50 105.7(13) . .
C10 C11 C12 119.1(13) . .
O4 C43 C48 123.1(12) . .
O4 C43 C44 119.5(13) . .
C48 C43 C44 117.3(14) . .
C44 C45 C46 118.7(15) . .
C28 C27 C26 115.8(12) . .
C22 C21 C20 120.0(16) . .
C36 C35 C34 118.1(14) . .
C37 C38 C39 119.5(14) . .
C14 C13 C18 119.3(11) . .
C14 C13 Sn2 117.5(9) . .
C18 C13 Sn2 122.8(9) . .
C17 C16 C15 119.9(15) . .
C9 C10 C11 121.1(14) . .
C39 C40 C41 125.5(14) . .
C39 C40 N7 116.3(16) . .
C41 C40 N7 118.2(13) . .
C46 C47 C48 121.0(15) . .
C34 C33 C32 120.4(14) . .
C19 C20 C21 121.0(16) . .
C8 C7 N2 116.0(12) . .
C8 C7 C12 119.1(12) . .
N2 C7 C12 124.8(11) . .
C29 C28 C27 122.5(13) . .
C1 C2 C3 120.2(11) . .
O16 N8 O17 120.0(15) . .
O16 N8 C46 121.2(15) . .
O17 N8 C46 118.6(16) . .
C22 C23 C24 117.1(15) . .
O14 N7 O15 124.7(13) . .
O14 N7 C40 116.9(13) . .
O15 N7 C40 118.3(14) . .
C5 C4 C3 124.1(11) . .
C45 C44 C43 123.5(16) . .
C19 C24 C23 118.4(13) . .
O13 C52 C51 102.5(14) . .
C21 C22 C23 121.0(15) . .
C50 C51 C52 104.8(13) . .
C43 C48 C47 119.4(15) . .
N2 N1 C6 116.2(9) . .

loop_
_geom_bond_atom_site_label_1
_geom_bond_atom_site_label_2
_geom_bond_distance
_geom_bond_site_symmetry_2
Sn1 O9 2.052(7) .
Sn1 O5 2.058(8) .
Sn1 O12 2.059(7) 2_766
Sn1 O10 2.113(9) .
Sn1 O2 2.117(7) .
Sn1 C1 2.132(10) .
Sn3 O6 2.075(8) .
Sn3 O9 2.078(7) .
Sn3 O11 2.095(7) .
Sn3 O1 2.109(7) .
Sn3 O12 2.110(7) .
Sn3 C25 2.153(11) .
Sn2 O9 2.064(7) .
Sn2 O11 2.072(7) .
Sn2 O7 2.080(7) 2_766
Sn2 O10 2.094(7) .
Sn2 O3 2.095(8) .
Sn2 C13 2.121(11) .
P2 O2 1.507(8) .
P2 O3 1.530(9) .
P2 O1 1.531(8) .
P2 O4 1.595(8) .
P1 O7 1.495(8) .
P1 O6 1.510(8) .
P1 O5 1.529(8) .
P1 O8 1.589(8) .
O8 C37 1.391(14) .
O4 C43 1.345(15) .
O7 Sn2 2.080(7) 2_766
O12 Sn1 2.059(7) 2_766
C1 C2 1.372(15) .
C1 C6 1.416(14) .
N3 N4 1.233(12) .
N3 C30 1.466(15) .
N2 N1 1.255(13) .
N2 C7 1.382(14) .
O13 C49 1.454(17) .
O13 C52 1.468(17) .
N5 N6 1.248(13) .
N5 C18 1.411(15) .
C3 C4 1.410(17) .
C3 C2 1.421(15) .
O14 N7 1.209(15) .
C42 C37 1.357(17) .
C42 C41 1.380(16) .
N4 C31 1.456(15) .
C12 C7 1.388(16) .
C12 C11 1.424(16) .
C6 C5 1.394(15) .
C6 N1 1.439(13) .
C25 C26 1.312(16) .
C25 C30 1.430(16) .
C5 C4 1.317(17) .
N6 C19 1.439(17) .
O17 N8 1.246(17) .
C46 C47 1.31(2) .
C46 C45 1.39(2) .
C46 N8 1.422(19) .
O15 N7 1.216(15) .
C18 C17 1.349(18) .
C18 C13 1.384(17) .
C14 C13 1.377(16) .
C14 C15 1.380(19) .
C50 C51 1.47(2) .
C50 C49 1.51(2) .
C15 C16 1.41(2) .
C19 C24 1.33(2) .
C19 C20 1.343(18) .
C34 C33 1.32(2) .
C34 C35 1.373(19) .
C8 C9 1.36(2) .
C8 C7 1.376(18) .
C31 C32 1.381(19) .
C31 C36 1.385(16) .
C29 C28 1.285(18) .
C29 C30 1.376(16) .
C26 C27 1.415(16) .
C41 C40 1.38(2) .
C9 C10 1.359(19) .
C37 C38 1.359(16) .
C17 C16 1.382(19) .
C39 C40 1.37(2) .
C39 C38 1.439(18) .
C36 C35 1.363(18) .
C32 C33 1.41(2) .
C11 C10 1.362(18) .
C43 C48 1.367(19) .
C43 C44 1.369(19) .
C45 C44 1.32(2) .
O16 N8 1.227(18) .
C27 C28 1.411(19) .
C21 C22 1.35(2) .
C21 C20 1.37(2) .
C40 N7 1.489(17) .
C47 C48 1.401(19) .
C23 C22 1.38(2) .
C23 C24 1.46(2) .
C52 C51 1.50(2) .

loop_
_platon_squeeze_void_nr
_platon_squeeze_void_average_x
_platon_squeeze_void_average_y
_platon_squeeze_void_average_z
_platon_squeeze_void_volume
_platon_squeeze_void_count_electrons
_platon_squeeze_void_content
1 0.500 0.500 1.000 147 48 ' '
2 0.500 1.000 1.000 169 53 ' '
